data_7029892
loop_
_publ_author_name
'Tian, Ai-Xiang'
'Yang, Yang'
'Ying, Jun'
'Li, Na'
'Lin, Xiao-Ling'
'Zhang, Ju-Wen'
'Wang, Xiu-Li'

_publ_section_title
;
 The key role of -CH3 steric hindrance in bis(pyrazolyl) ligand on
 polyoxometalate-based compounds.
;
_journal_issue 22
_journal_name_full 'Dalton transactions (Cambridge, England : 2003)'
_journal_page_first 8405
_journal_page_last 8413
_journal_paper_doi 10.1039/c4dt00107a
_journal_volume 43
_journal_year 2014
_chemical_formula_sum 'C22 H32 Ag2 N8 O31 P W9'
_chemical_formula_weight 2806
_chemical_name_systematic
; 
 ? 
;
_space_group_IT_number 15
_symmetry_cell_setting monoclinic
_symmetry_space_group_name_Hall '-C 2yc'
_symmetry_space_group_name_H-M 'C 1 2/c 1'
_atom_sites_solution_hydrogens geom
_atom_sites_solution_primary direct
_atom_sites_solution_secondary difmap
_audit_creation_method SHELXL-97
_cell_angle_alpha 90.000(5)
_cell_angle_beta 95.961(5)
_cell_angle_gamma 90.000(5)
_cell_formula_units_Z 8
_cell_length_a 14.978(5)
_cell_length_b 29.229(5)
_cell_length_c 25.515(5)
_cell_measurement_reflns_used 30835
_cell_measurement_temperature 293(2)
_cell_measurement_theta_max 26.31
_cell_measurement_theta_min 1.53
_cell_volume 11110(5)
_computing_data_collection 'Bruker XSCANS'
_computing_molecular_graphics 'Bruker SHELXTL'
_computing_publication_material 'Bruker SHELXTL'
_computing_structure_refinement 'SHELXL-97 (Sheldrick, 1997)'
_computing_structure_solution 'SHELXS-97 (Sheldrick, 1990)'
_diffrn_ambient_temperature 293(2)
_diffrn_measured_fraction_theta_full 0.992
_diffrn_measured_fraction_theta_max 0.992
_diffrn_measurement_device_type 'Bruker P4'
_diffrn_radiation_monochromator graphite
_diffrn_radiation_source 'fine-focus sealed tube'
_diffrn_radiation_type MoK\a
_diffrn_radiation_wavelength 0.71069
_diffrn_reflns_av_R_equivalents 0.0659
_diffrn_reflns_av_sigmaI/netI 0.0815
_diffrn_reflns_limit_h_max 18
_diffrn_reflns_limit_h_min -18
_diffrn_reflns_limit_k_max 31
_diffrn_reflns_limit_k_min -36
_diffrn_reflns_limit_l_max 31
_diffrn_reflns_limit_l_min -30
_diffrn_reflns_number 30835
_diffrn_reflns_theta_full 26.31
_diffrn_reflns_theta_max 26.31
_diffrn_reflns_theta_min 1.53
_diffrn_standards_decay_% none
_exptl_absorpt_coefficient_mu 19.353
_exptl_absorpt_correction_T_max 0.045
_exptl_absorpt_correction_T_min 0.021
_exptl_absorpt_correction_type numerical
_exptl_absorpt_process_details 'ABSCOR by T.Higashi    8  March, 1995'
_exptl_crystal_colour yellow
_exptl_crystal_density_diffrn 3.355
_exptl_crystal_density_method 'not measured'
_exptl_crystal_description block
_exptl_crystal_F_000 9944
_exptl_crystal_size_max 0.22
_exptl_crystal_size_mid 0.18
_exptl_crystal_size_min 0.16
_refine_diff_density_max 4.985
_refine_diff_density_min -2.138
_refine_diff_density_rms 0.414
_refine_ls_extinction_method none
_refine_ls_goodness_of_fit_ref 1.068
_refine_ls_hydrogen_treatment mixed
_refine_ls_matrix_type full
_refine_ls_number_parameters 658
_refine_ls_number_reflns 11219
_refine_ls_number_restraints 116
_refine_ls_restrained_S_all 1.064
_refine_ls_R_factor_all 0.0907
_refine_ls_R_factor_gt 0.0496
_refine_ls_shift/su_max 0.001
_refine_ls_shift/su_mean 0.000
_refine_ls_structure_factor_coef Fsqd
_refine_ls_weighting_details 'calc w=1/[\s^2^(Fo^2^)+(0.0508P)^2^+296.7278P] where P=(Fo^2^+2Fc^2^)/3'
_refine_ls_weighting_scheme calc
_refine_ls_wR_factor_gt 0.1147
_refine_ls_wR_factor_ref 0.1325
_reflns_number_gt 7523
_reflns_number_total 11312
_reflns_threshold_expression >2sigma(I)
_cod_data_source_file c4dt00107a2.cif
_cod_data_source_block compound-4
_cod_depositor_comments 'Adding full bibliography for 7029889--7029892.cif.'
_cod_original_sg_symbol_H-M C2/c
_cod_database_code 7029892

loop_
_symmetry_equiv_pos_as_xyz
'x, y, z'
'-x, y, -z+1/2'
'x+1/2, y+1/2, z'
'-x+1/2, y+1/2, -z+1/2'
'-x, -y, -z'
'x, -y, z-1/2'
'-x+1/2, -y+1/2, -z'
'x+1/2, -y+1/2, z-1/2'

loop_
_atom_site_label
_atom_site_type_symbol
_atom_site_fract_x
_atom_site_fract_y
_atom_site_fract_z
_atom_site_U_iso_or_equiv
_atom_site_adp_type
_atom_site_occupancy
_atom_site_symmetry_multiplicity
_atom_site_calc_flag
_atom_site_refinement_flags
P1 P 0.8833(2) 0.10756(12) 0.20577(15) 0.0044(7) Uani 1 1 d U
W1 W 0.82841(5) 0.20959(2) 0.26825(3) 0.01966(17) Uani 1 1 d .
W2 W 0.76149(4) 0.07383(2) 0.08562(3) 0.01607(16) Uani 1 1 d .
W3 W 0.99892(4) 0.11141(2) 0.09193(3) 0.01697(16) Uani 1 1 d .
W4 W 0.94883(5) 0.21100(2) 0.14922(3) 0.01874(17) Uani 1 1 d .
W5 W 0.65544(4) 0.07452(2) 0.19673(3) 0.01680(16) Uani 1 1 d .
W6 W 0.71113(4) 0.17446(2) 0.13971(3) 0.01784(16) Uani 1 1 d .
W7 W 0.77924(4) 0.10941(2) 0.32483(3) 0.01735(16) Uani 1 1 d .
W8 W 0.94474(4) 0.00227(2) 0.15169(3) 0.01507(16) Uani 1 1 d .
W9 W 0.83673(4) 0.00154(2) 0.26181(3) 0.01546(16) Uani 1 1 d .
O1 O 0.9496(7) 0.1328(4) 0.1739(4) 0.014(2) Uani 1 1 d .
O2 O 0.8699(7) 0.1325(4) 0.2577(4) 0.015(2) Uani 1 1 d .
O3 O 0.9083(7) 0.0576(3) 0.2150(4) 0.010(2) Uani 1 1 d U
O4 O 0.7906(7) 0.1074(3) 0.1708(4) 0.014(2) Uani 1 1 d U
O5 O 0.7884(8) -0.0446(4) 0.2880(5) 0.033(3) Uani 1 1 d .
O6 O 0.7322(7) 0.0244(4) 0.2201(4) 0.016(2) Uani 1 1 d U
O7 O 1.0018(7) 0.0508(4) 0.1204(5) 0.019(3) Uani 1 1 d .
O8 O 0.8177(7) 0.0495(4) 0.3091(4) 0.019(3) Uani 1 1 d .
O9 O 0.8333(7) 0.0244(3) 0.1162(4) 0.013(2) Uani 1 1 d U
O10 O 0.6229(7) 0.1330(4) 0.1653(5) 0.022(3) Uani 1 1 d U
O11 O 0.7646(8) 0.1745(4) 0.3143(5) 0.022(3) Uani 1 1 d U
O12 O 0.8244(8) 0.1950(4) 0.1255(5) 0.019(3) Uani 1 1 d .
O13 O 0.9063(7) 0.2201(4) 0.2150(5) 0.024(3) Uani 1 1 d .
O14 O 0.7078(9) 0.1009(5) 0.3713(5) 0.034(3) Uani 1 1 d .
O15 O 0.9622(8) -0.0425(4) 0.1114(5) 0.029(3) Uani 1 1 d .
O16 O 0.6672(7) 0.0536(4) 0.1262(4) 0.017(3) Uani 1 1 d .
O17 O 0.9817(8) 0.1757(4) 0.0909(4) 0.022(3) Uani 1 1 d U
O18 O 1.0333(8) 0.1045(5) 0.0312(5) 0.035(3) Uani 1 1 d .
O19 O 1.0662(8) 0.2097(4) 0.1811(5) 0.021(3) Uani 1 1 d .
O20 O 0.5537(8) 0.0525(4) 0.2063(5) 0.026(3) Uani 1 1 d .
O21 O 0.8741(8) 0.1011(4) 0.0745(5) 0.020(3) Uani 1 1 d .
O22 O 0.9526(8) -0.0050(4) 0.2983(4) 0.020(3) Uani 1 1 d .
O23 O 0.9483(9) 0.2652(4) 0.1233(5) 0.032(3) Uani 1 1 d U
O24 O 0.7234(8) 0.0495(4) 0.0272(5) 0.025(3) Uani 1 1 d .
O25 O 0.8756(7) -0.0288(4) 0.2009(4) 0.016(2) Uani 1 1 d .
O26 O 0.7068(7) 0.1333(4) 0.0808(4) 0.018(3) Uani 1 1 d .
O27 O 0.7399(7) 0.1956(4) 0.2098(5) 0.020(3) Uani 1 1 d U
O28 O 0.7876(8) 0.2623(4) 0.2808(6) 0.035(3) Uani 1 1 d .
O29 O 0.8851(7) 0.1194(4) 0.3692(5) 0.019(3) Uani 1 1 d .
O30 O 0.6909(7) 0.1009(4) 0.2620(5) 0.018(3) Uani 1 1 d U
O31 O 0.6384(8) 0.2167(4) 0.1124(5) 0.029(3) Uani 1 1 d .
Ag1 Ag 0.95792(14) 0.19770(7) -0.01981(8) 0.0605(6) Uani 1 1 d .
Ag2 Ag 1.12082(10) 0.44208(5) 0.21033(6) 0.0353(4) Uani 1 1 d .
C1 C 1.1112(14) 0.2677(7) 0.0216(8) 0.034(5) Uani 1 1 d U
C2 C 1.1321(13) 0.3131(6) 0.0151(8) 0.028(4) Uani 1 1 d .
C3 C 1.0627(16) 0.3321(8) -0.0170(8) 0.046(6) Uani 1 1 d .
C4 C 1.1641(16) 0.2319(8) 0.0545(10) 0.056(7) Uani 1 1 d .
H4A H 1.1330 0.2032 0.0511 0.084 Uiso 1 1 calc R
H4B H 1.1706 0.2412 0.0908 0.084 Uiso 1 1 calc R
H4C H 1.2224 0.2286 0.0424 0.084 Uiso 1 1 calc R
C5 C 1.0452(17) 0.3798(9) -0.0374(11) 0.070(9) Uani 1 1 d .
H5A H 0.9893 0.3805 -0.0595 0.104 Uiso 1 1 calc R
H5B H 1.0929 0.3890 -0.0574 0.104 Uiso 1 1 calc R
H5C H 1.0421 0.4003 -0.0083 0.104 Uiso 1 1 calc R
C6 C 1.2158(13) 0.3371(7) 0.0386(10) 0.043(6) Uani 1 1 d .
H6A H 1.2517 0.3154 0.0604 0.051 Uiso 1 1 calc R
H6B H 1.2503 0.3461 0.0102 0.051 Uiso 1 1 calc R
C7 C 1.1520(11) 0.3805(6) 0.1162(7) 0.023(4) Uani 1 1 d U
C8 C 1.2017(12) 0.3786(6) 0.0713(7) 0.023(4) Uani 1 1 d U
C9 C 1.2313(13) 0.4220(7) 0.0657(7) 0.032(5) Uani 1 1 d .
C10 C 1.1023(13) 0.3416(6) 0.1406(8) 0.034(5) Uani 1 1 d .
H10A H 1.0747 0.3529 0.1704 0.051 Uiso 1 1 calc R
H10B H 1.1441 0.3178 0.1519 0.051 Uiso 1 1 calc R
H10C H 1.0570 0.3296 0.1149 0.051 Uiso 1 1 calc R
C11 C 1.2864(15) 0.4404(7) 0.0246(8) 0.042(6) Uani 1 1 d .
H11A H 1.2974 0.4724 0.0306 0.064 Uiso 1 1 calc R
H11B H 1.2545 0.4361 -0.0097 0.064 Uiso 1 1 calc R
H11C H 1.3426 0.4243 0.0265 0.064 Uiso 1 1 calc R
C12 C 1.1157(12) 0.4104(6) 0.3257(8) 0.031(5) Uani 1 1 d .
C13 C 1.1074(13) 0.4256(6) 0.3760(8) 0.029(4) Uani 1 1 d U
C14 C 1.0784(14) 0.4696(7) 0.3716(9) 0.041(5) Uani 1 1 d U
C15 C 1.1442(15) 0.3651(7) 0.3081(9) 0.043(6) Uani 1 1 d .
H15A H 1.1427 0.3649 0.2704 0.064 Uiso 1 1 calc R
H15B H 1.1042 0.3420 0.3189 0.064 Uiso 1 1 calc R
H15C H 1.2041 0.3588 0.3236 0.064 Uiso 1 1 calc R
C16 C 1.0601(17) 0.5052(8) 0.4105(10) 0.054(6) Uani 1 1 d U
H16A H 1.0403 0.5328 0.3924 0.082 Uiso 1 1 calc R
H16B H 1.1140 0.5114 0.4333 0.082 Uiso 1 1 calc R
H16C H 1.0142 0.4946 0.4312 0.082 Uiso 1 1 calc R
C17 C 1.1342(13) 0.3984(8) 0.4245(8) 0.037(5) Uani 1 1 d .
H17A H 1.1030 0.3693 0.4218 0.045 Uiso 1 1 calc R
H17B H 1.1153 0.4145 0.4547 0.045 Uiso 1 1 calc R
C18 C 1.2755(16) 0.3476(6) 0.4494(8) 0.040(5) Uani 1 1 d .
C19 C 1.2340(12) 0.3896(6) 0.4337(7) 0.024(4) Uani 1 1 d U
C20 C 1.3036(13) 0.4201(7) 0.4302(7) 0.029(4) Uani 1 1 d .
C21 C 1.2305(18) 0.3026(8) 0.4609(11) 0.061(7) Uani 1 1 d .
H21A H 1.2756 0.2799 0.4703 0.092 Uiso 1 1 calc R
H21B H 1.1932 0.2928 0.4300 0.092 Uiso 1 1 calc R
H21C H 1.1943 0.3067 0.4894 0.092 Uiso 1 1 calc R
C22 C 1.3097(16) 0.4692(7) 0.4181(10) 0.049(6) Uani 1 1 d .
H22A H 1.3717 0.4778 0.4190 0.073 Uiso 1 1 calc R
H22B H 1.2817 0.4866 0.4437 0.073 Uiso 1 1 calc R
H22C H 1.2798 0.4751 0.3836 0.073 Uiso 1 1 calc R
N1 N 1.0329(13) 0.2582(6) -0.0053(8) 0.049(5) Uani 1 1 d U
N2 N 1.0045(14) 0.2975(8) -0.0266(9) 0.069(7) Uani 1 1 d .
H2A H 0.9534 0.3006 -0.0450 0.083 Uiso 1 1 calc R
N3 N 1.1543(11) 0.4221(6) 0.1367(6) 0.034(4) Uani 1 1 d .
N4 N 1.2042(12) 0.4465(5) 0.1048(6) 0.037(4) Uani 1 1 d .
H4D H 1.2168 0.4750 0.1096 0.044 Uiso 1 1 calc R
N5 N 1.0941(10) 0.4426(5) 0.2891(7) 0.031(4) Uani 1 1 d .
N6 N 1.0723(10) 0.4792(5) 0.3183(7) 0.031(4) Uani 1 1 d .
H6C H 1.0566 0.5054 0.3051 0.038 Uiso 1 1 calc R
N7 N 1.3797(12) 0.3963(6) 0.4422(7) 0.043(5) Uani 1 1 d .
H7A H 1.4323 0.4080 0.4421 0.052 Uiso 1 1 calc R
N8 N 1.3647(12) 0.3512(6) 0.4547(7) 0.039(5) Uani 1 1 d .

loop_
_atom_site_aniso_label
_atom_site_aniso_U_11
_atom_site_aniso_U_22
_atom_site_aniso_U_33
_atom_site_aniso_U_23
_atom_site_aniso_U_13
_atom_site_aniso_U_12
P1 0.0026(10) 0.0047(10) 0.0058(10) 0.0000(8) 0.0003(8) -0.0002(8)
W1 0.0130(4) 0.0174(4) 0.0276(4) -0.0074(3) -0.0023(3) 0.0056(3)
W2 0.0104(3) 0.0244(4) 0.0129(3) -0.0017(3) -0.0010(3) -0.0017(3)
W3 0.0111(3) 0.0268(4) 0.0135(3) 0.0048(3) 0.0036(3) -0.0016(3)
W4 0.0127(4) 0.0157(3) 0.0268(4) 0.0081(3) -0.0027(3) -0.0025(3)
W5 0.0059(3) 0.0268(4) 0.0180(4) -0.0013(3) 0.0021(3) -0.0055(3)
W6 0.0080(3) 0.0188(3) 0.0253(4) 0.0018(3) -0.0054(3) 0.0016(3)
W7 0.0078(3) 0.0290(4) 0.0161(4) -0.0053(3) 0.0052(3) -0.0006(3)
W8 0.0144(4) 0.0149(3) 0.0159(4) -0.0035(3) 0.0018(3) 0.0010(3)
W9 0.0113(3) 0.0174(3) 0.0180(4) 0.0025(3) 0.0026(3) -0.0055(3)
O1 0.011(6) 0.019(6) 0.013(6) -0.003(5) 0.004(5) 0.000(5)
O2 0.010(6) 0.021(6) 0.014(6) -0.002(5) 0.001(5) -0.003(5)
O3 0.010(2) 0.010(2) 0.010(2) 0.0000(10) 0.0013(10) 0.0005(10)
O4 0.013(2) 0.014(2) 0.014(2) 0.0001(10) 0.0013(10) -0.0003(10)
O5 0.022(7) 0.039(8) 0.039(9) 0.009(7) 0.006(6) -0.007(6)
O6 0.011(5) 0.019(5) 0.018(5) 0.001(4) -0.002(4) -0.008(4)
O7 0.018(6) 0.015(6) 0.025(7) 0.000(5) -0.002(5) -0.003(5)
O8 0.011(6) 0.030(7) 0.017(6) 0.004(5) 0.003(5) -0.005(5)
O9 0.006(5) 0.020(5) 0.010(5) 0.000(4) -0.002(4) -0.001(4)
O10 0.014(5) 0.022(5) 0.030(6) 0.002(5) 0.001(5) 0.008(4)
O11 0.022(3) 0.022(3) 0.022(3) -0.0007(10) 0.0024(10) 0.0005(10)
O12 0.020(7) 0.016(6) 0.021(7) 0.007(5) 0.001(5) -0.002(5)
O13 0.015(7) 0.018(6) 0.038(8) 0.002(6) -0.010(6) 0.006(5)
O14 0.028(8) 0.057(9) 0.021(7) 0.003(6) 0.012(6) 0.004(6)
O15 0.034(8) 0.025(7) 0.030(8) -0.015(6) 0.013(6) -0.002(6)
O16 0.018(6) 0.016(6) 0.018(6) -0.005(5) 0.008(5) -0.008(5)
O17 0.024(6) 0.024(5) 0.016(6) 0.013(5) -0.005(5) -0.008(5)
O18 0.023(7) 0.055(9) 0.028(8) 0.010(7) 0.011(6) 0.009(6)
O19 0.027(7) 0.014(6) 0.021(7) 0.010(5) -0.002(5) -0.005(5)
O20 0.016(7) 0.036(7) 0.027(7) 0.004(6) 0.007(6) -0.009(5)
O21 0.018(7) 0.023(6) 0.020(6) -0.001(5) 0.002(5) 0.008(5)
O22 0.025(7) 0.013(6) 0.021(7) 0.004(5) 0.003(5) 0.001(5)
O23 0.039(7) 0.021(6) 0.039(7) 0.014(5) 0.010(6) 0.003(5)
O24 0.013(6) 0.040(7) 0.021(7) -0.006(6) -0.005(5) 0.002(5)
O25 0.013(6) 0.015(6) 0.020(6) 0.000(5) -0.005(5) -0.004(5)
O26 0.013(6) 0.020(6) 0.021(7) 0.008(5) -0.001(5) 0.007(5)
O27 0.011(5) 0.020(5) 0.026(6) -0.004(5) -0.004(5) 0.006(4)
O28 0.024(8) 0.036(8) 0.042(9) -0.009(7) -0.012(6) 0.009(6)
O29 0.012(6) 0.023(6) 0.021(7) -0.008(5) -0.001(5) 0.004(5)
O30 0.008(5) 0.021(5) 0.025(6) 0.008(5) 0.006(4) 0.001(4)
O31 0.025(7) 0.027(7) 0.028(8) -0.001(6) -0.019(6) 0.006(6)
Ag1 0.0651(14) 0.0590(12) 0.0528(12) 0.0077(10) -0.0161(10) -0.0464(10)
Ag2 0.0297(9) 0.0415(9) 0.0340(9) 0.0010(7) 0.0008(7) -0.0043(7)
C1 0.034(5) 0.034(5) 0.034(5) 0.0001(10) 0.0036(11) -0.0004(10)
C2 0.027(11) 0.026(10) 0.030(11) -0.007(8) 0.003(9) -0.018(8)
C3 0.056(16) 0.053(14) 0.023(11) 0.021(10) -0.013(11) -0.024(12)
C4 0.048(16) 0.051(15) 0.072(19) 0.008(13) 0.020(14) -0.005(12)
C5 0.058(18) 0.073(18) 0.07(2) 0.031(15) -0.018(15) -0.040(14)
C6 0.015(11) 0.040(13) 0.075(18) -0.016(11) 0.008(11) -0.006(9)
C7 0.016(7) 0.020(7) 0.032(8) 0.003(6) -0.008(6) -0.006(6)
C8 0.017(7) 0.025(7) 0.025(8) 0.000(6) -0.008(6) -0.009(6)
C9 0.032(11) 0.051(13) 0.013(10) -0.010(9) 0.003(8) -0.009(10)
C10 0.025(11) 0.028(11) 0.049(14) 0.000(9) 0.010(10) -0.014(8)
C11 0.057(15) 0.045(13) 0.027(12) -0.011(10) 0.011(11) -0.022(11)
C12 0.019(10) 0.029(10) 0.044(13) 0.003(9) -0.001(9) 0.014(8)
C13 0.028(4) 0.029(4) 0.028(4) 0.0000(10) 0.0027(11) 0.0000(10)
C14 0.030(12) 0.046(13) 0.041(13) -0.008(9) -0.020(10) 0.002(10)
C15 0.045(14) 0.041(13) 0.042(14) 0.008(11) -0.001(11) 0.016(11)
C16 0.054(6) 0.054(6) 0.054(6) -0.0003(10) 0.0055(12) 0.0003(10)
C17 0.027(11) 0.062(14) 0.025(11) 0.004(10) 0.011(9) 0.011(10)
C18 0.058(16) 0.022(11) 0.036(13) -0.008(9) -0.008(11) 0.013(10)
C19 0.023(7) 0.025(7) 0.024(7) 0.000(6) 0.002(6) 0.015(6)
C20 0.028(11) 0.045(12) 0.013(9) 0.000(9) -0.001(8) 0.011(9)
C21 0.066(19) 0.043(15) 0.07(2) 0.003(13) -0.004(15) -0.007(13)
C22 0.049(15) 0.035(13) 0.064(17) 0.015(12) 0.016(13) 0.009(11)
N1 0.048(8) 0.046(8) 0.051(9) 0.005(7) -0.007(7) -0.022(7)
N2 0.049(14) 0.084(16) 0.066(16) 0.033(13) -0.032(11) -0.040(12)
N3 0.041(11) 0.038(10) 0.022(9) 0.003(8) -0.003(8) -0.004(8)
N4 0.064(13) 0.022(8) 0.024(9) -0.007(7) 0.006(9) -0.022(8)
N5 0.015(8) 0.039(10) 0.039(10) -0.001(8) -0.001(7) 0.016(7)
N6 0.015(8) 0.023(8) 0.054(12) -0.006(8) -0.005(8) 0.005(7)
N7 0.027(10) 0.052(12) 0.048(12) -0.004(9) -0.008(9) -0.007(9)
N8 0.044(12) 0.029(10) 0.039(11) -0.008(8) -0.024(9) 0.019(8)

loop_
_atom_type_symbol
_atom_type_description
_atom_type_scat_dispersion_real
_atom_type_scat_dispersion_imag
_atom_type_scat_source
C C 0.0033 0.0016 'International Tables Vol C Tables 4.2.6.8 and 6.1.1.4'
H H 0.0000 0.0000 'International Tables Vol C Tables 4.2.6.8 and 6.1.1.4'
N N 0.0061 0.0033 'International Tables Vol C Tables 4.2.6.8 and 6.1.1.4'
O O 0.0106 0.0060 'International Tables Vol C Tables 4.2.6.8 and 6.1.1.4'
P P 0.1023 0.0942 'International Tables Vol C Tables 4.2.6.8 and 6.1.1.4'
Ag Ag -0.8971 1.1015 'International Tables Vol C Tables 4.2.6.8 and 6.1.1.4'
W W -0.8490 6.8722 'International Tables Vol C Tables 4.2.6.8 and 6.1.1.4'

loop_
_geom_angle_atom_site_label_1
_geom_angle_atom_site_label_2
_geom_angle_atom_site_label_3
_geom_angle
_geom_angle_site_symmetry_1
_geom_angle_site_symmetry_3
O3 P1 O1 112.4(6) . .
O3 P1 O2 111.9(6) . .
O1 P1 O2 112.1(6) . .
O3 P1 O4 105.9(6) . .
O1 P1 O4 106.4(6) . .
O2 P1 O4 107.7(6) . .
O28 W1 O11 99.2(6) . .
O28 W1 O13 104.3(6) . .
O11 W1 O13 156.4(5) . .
O28 W1 O19 99.0(5) . 2_755
O11 W1 O19 90.9(5) . 2_755
O13 W1 O19 87.6(5) . 2_755
O28 W1 O27 96.1(5) . .
O11 W1 O27 90.8(5) . .
O13 W1 O27 84.6(5) . .
O19 W1 O27 164.3(4) 2_755 .
O28 W1 O2 172.1(5) . .
O11 W1 O2 73.1(4) . .
O13 W1 O2 83.4(4) . .
O19 W1 O2 82.6(4) 2_755 .
O27 W1 O2 83.0(4) . .
O24 W2 O21 105.4(5) . .
O24 W2 O9 99.5(5) . .
O21 W2 O9 84.7(4) . .
O24 W2 O26 102.8(5) . .
O21 W2 O26 89.5(4) . .
O9 W2 O26 157.8(5) . .
O24 W2 O16 98.3(5) . .
O21 W2 O16 156.0(5) . .
O9 W2 O16 87.8(4) . .
O26 W2 O16 88.9(4) . .
O24 W2 O4 170.8(5) . .
O21 W2 O4 83.3(4) . .
O9 W2 O4 84.2(4) . .
O26 W2 O4 73.9(4) . .
O16 W2 O4 73.3(4) . .
O18 W3 O17 99.1(6) . .
O18 W3 O21 98.8(6) . .
O17 W3 O21 91.4(5) . .
O18 W3 O7 103.9(6) . .
O17 W3 O7 157.0(5) . .
O21 W3 O7 85.7(5) . .
O18 W3 O29 98.2(6) . 2_755
O17 W3 O29 90.0(5) . 2_755
O21 W3 O29 162.5(5) . 2_755
O7 W3 O29 86.2(5) . 2_755
O18 W3 O1 171.5(5) . .
O17 W3 O1 72.4(4) . .
O21 W3 O1 81.9(4) . .
O7 W3 O1 84.6(4) . .
O29 W3 O1 81.9(4) 2_755 .
O23 W4 O19 98.9(6) . .
O23 W4 O13 103.1(5) . .
O19 W4 O13 90.3(5) . .
O23 W4 O17 100.9(5) . .
O19 W4 O17 91.2(5) . .
O13 W4 O17 155.5(5) . .
O23 W4 O12 97.8(6) . .
O19 W4 O12 163.3(4) . .
O13 W4 O12 84.8(5) . .
O17 W4 O12 86.8(5) . .
O23 W4 O1 172.8(5) . .
O19 W4 O1 83.4(4) . .
O13 W4 O1 83.8(4) . .
O17 W4 O1 72.1(4) . .
O12 W4 O1 80.2(4) . .
O20 W5 O30 101.9(5) . .
O20 W5 O6 100.7(5) . .
O30 W5 O6 86.1(5) . .
O20 W5 O16 100.6(5) . .
O30 W5 O16 157.2(4) . .
O6 W5 O16 86.4(5) . .
O20 W5 O10 101.7(5) . .
O30 W5 O10 92.3(5) . .
O6 W5 O10 157.4(4) . .
O16 W5 O10 86.4(5) . .
O20 W5 O4 172.0(5) . .
O30 W5 O4 84.9(4) . .
O6 W5 O4 84.0(4) . .
O16 W5 O4 73.0(4) . .
O10 W5 O4 73.4(4) . .
O31 W6 O12 103.7(5) . .
O31 W6 O27 102.5(5) . .
O12 W6 O27 87.5(5) . .
O31 W6 O26 99.3(5) . .
O12 W6 O26 90.4(5) . .
O27 W6 O26 157.9(5) . .
O31 W6 O10 99.0(5) . .
O12 W6 O10 157.3(5) . .
O27 W6 O10 89.0(5) . .
O26 W6 O10 84.5(5) . .
O31 W6 O4 169.8(5) . .
O12 W6 O4 84.1(4) . .
O27 W6 O4 84.2(4) . .
O26 W6 O4 73.7(4) . .
O10 W6 O4 73.2(4) . .
O14 W7 O29 99.0(6) . .
O14 W7 O8 103.9(5) . .
O29 W7 O8 90.9(5) . .
O14 W7 O11 99.8(6) . .
O29 W7 O11 90.4(5) . .
O8 W7 O11 155.7(5) . .
O14 W7 O30 97.5(6) . .
O29 W7 O30 163.5(4) . .
O8 W7 O30 84.5(5) . .
O11 W7 O30 87.4(5) . .
O14 W7 O2 171.4(5) . .
O29 W7 O2 83.1(4) . .
O8 W7 O2 84.3(4) . .
O11 W7 O2 71.8(4) . .
O30 W7 O2 80.6(4) . .
O15 W8 O7 102.7(5) . .
O15 W8 O22 98.9(6) . 2_755
O7 W8 O22 89.9(5) . 2_755
O15 W8 O9 98.8(5) . .
O7 W8 O9 87.5(5) . .
O22 W8 O9 162.2(4) 2_755 .
O15 W8 O25 99.0(5) . .
O7 W8 O25 158.3(5) . .
O22 W8 O25 87.8(5) 2_755 .
O9 W8 O25 88.1(4) . .
O15 W8 O3 171.8(5) . .
O7 W8 O3 85.5(4) . .
O22 W8 O3 81.2(4) 2_755 .
O9 W8 O3 81.0(4) . .
O25 W8 O3 72.8(4) . .
O5 W9 O8 103.9(5) . .
O5 W9 O22 97.7(6) . .
O8 W9 O22 87.2(5) . .
O5 W9 O6 97.9(5) . .
O8 W9 O6 85.8(5) . .
O22 W9 O6 164.0(4) . .
O5 W9 O25 97.3(5) . .
O8 W9 O25 158.8(4) . .
O22 W9 O25 90.7(5) . .
O6 W9 O25 90.6(5) . .
O5 W9 O3 171.1(5) . .
O8 W9 O3 85.1(4) . .
O22 W9 O3 82.9(4) . .
O6 W9 O3 82.2(4) . .
O25 W9 O3 73.8(4) . .
P1 O1 W4 128.2(6) . .
P1 O1 W3 128.1(6) . .
W4 O1 W3 90.7(4) . .
P1 O2 W1 127.4(6) . .
P1 O2 W7 128.0(6) . .
W1 O2 W7 90.7(4) . .
P1 O3 W9 129.0(6) . .
P1 O3 W8 128.0(6) . .
W9 O3 W8 91.2(3) . .
P1 O4 W2 126.0(6) . .
P1 O4 W6 124.5(6) . .
W2 O4 W6 89.9(4) . .
P1 O4 W5 124.5(6) . .
W2 O4 W5 90.4(4) . .
W6 O4 W5 90.8(4) . .
W5 O6 W9 150.0(6) . .
W8 O7 W3 150.3(6) . .
W9 O8 W7 152.6(7) . .
W2 O9 W8 149.9(6) . .
W5 O10 W6 122.5(6) . .
W1 O11 W7 124.3(6) . .
W6 O12 W4 150.6(7) . .
W4 O13 W1 154.9(7) . .
W5 O16 W2 123.1(6) . .
W3 O17 W4 124.6(6) . .
W4 O19 W1 164.1(7) . 2_755
W3 O21 W2 153.2(7) . .
W9 O22 W8 162.5(6) . 2_755
W9 O25 W8 122.2(5) . .
W2 O26 W6 122.5(6) . .
W6 O27 W1 149.9(6) . .
W7 O29 W3 162.8(6) . 2_755
W5 O30 W7 151.5(6) . .
N8 Ag1 N1 166.2(7) 8_455 .
N3 Ag2 N5 163.7(6) . .
N1 C1 C2 109.8(19) . .
N1 C1 C4 121.9(19) . .
C2 C1 C4 128(2) . .
C3 C2 C1 107.0(17) . .
C3 C2 C6 126.7(18) . .
C1 C2 C6 126.2(19) . .
N2 C3 C2 104.1(19) . .
N2 C3 C5 123(2) . .
C2 C3 C5 133(2) . .
C8 C6 C2 116.1(16) . .
N3 C7 C8 111.0(15) . .
N3 C7 C10 121.2(17) . .
C8 C7 C10 127.8(16) . .
C9 C8 C7 104.4(16) . .
C9 C8 C6 129.3(17) . .
C7 C8 C6 126.2(16) . .
N4 C9 C8 107.4(16) . .
N4 C9 C11 124.6(18) . .
C8 C9 C11 128.0(18) . .
N5 C12 C13 112.6(17) . .
N5 C12 C15 118.4(18) . .
C13 C12 C15 129.1(19) . .
C14 C13 C12 106.6(19) . .
C14 C13 C17 129.1(19) . .
C12 C13 C17 124.1(18) . .
C13 C14 N6 105.2(18) . .
C13 C14 C16 133(2) . .
N6 C14 C16 121.2(19) . .
C13 C17 C19 113.3(16) . .
N8 C18 C19 111.5(19) . .
N8 C18 C21 120.5(19) . .
C19 C18 C21 128(2) . .
C20 C19 C18 105.4(17) . .
C20 C19 C17 128.5(17) . .
C18 C19 C17 126.1(19) . .
N7 C20 C19 106.2(17) . .
N7 C20 C22 118.9(19) . .
C19 C20 C22 134.9(18) . .
C1 N1 N2 105.2(17) . .
C1 N1 Ag1 133.8(16) . .
N2 N1 Ag1 120.9(15) . .
N1 N2 C3 114(2) . .
C7 N3 N4 103.8(15) . .
C7 N3 Ag2 128.2(13) . .
N4 N3 Ag2 126.2(12) . .
C9 N4 N3 113.3(15) . .
C12 N5 N6 103.0(16) . .
C12 N5 Ag2 127.4(12) . .
N6 N5 Ag2 127.7(12) . .
N5 N6 C14 112.5(16) . .
C20 N7 N8 113.2(17) . .
C18 N8 N7 103.7(15) . .
C18 N8 Ag1 128.2(15) . 8_556
N7 N8 Ag1 128.0(14) . 8_556

loop_
_geom_bond_atom_site_label_1
_geom_bond_atom_site_label_2
_geom_bond_distance
_geom_bond_site_symmetry_2
P1 O3 1.521(10) .
P1 O1 1.536(10) .
P1 O2 1.544(11) .
P1 O4 1.571(11) .
W1 O28 1.700(12) .
W1 O11 1.893(11) .
W1 O13 1.905(12) .
W1 O19 1.933(12) 2_755
W1 O27 1.933(12) .
W1 O2 2.360(11) .
W2 O24 1.696(12) .
W2 O21 1.913(11) .
W2 O9 1.918(10) .
W2 O26 1.919(10) .
W2 O16 1.930(10) .
W2 O4 2.382(11) .
W3 O18 1.694(12) .
W3 O17 1.896(11) .
W3 O21 1.900(12) .
W3 O7 1.914(11) .
W3 O29 1.924(11) 2_755
W3 O1 2.374(10) .
W4 O23 1.715(11) .
W4 O19 1.860(12) .
W4 O13 1.875(12) .
W4 O17 1.918(12) .
W4 O12 1.955(12) .
W4 O1 2.371(10) .
W5 O20 1.695(11) .
W5 O30 1.861(12) .
W5 O6 1.918(11) .
W5 O16 1.926(11) .
W5 O10 1.930(11) .
W5 O4 2.396(10) .
W6 O31 1.744(12) .
W6 O12 1.871(11) .
W6 O27 1.900(12) .
W6 O26 1.922(11) .
W6 O10 1.955(11) .
W6 O4 2.386(10) .
W7 O14 1.696(11) .
W7 O29 1.872(11) .
W7 O8 1.900(11) .
W7 O11 1.930(11) .
W7 O30 1.986(12) .
W7 O2 2.390(10) .
W8 O15 1.701(11) .
W8 O7 1.876(11) .
W8 O22 1.904(12) 2_755
W8 O9 1.927(10) .
W8 O25 1.936(10) .
W8 O3 2.388(10) .
W9 O5 1.699(12) .
W9 O8 1.889(11) .
W9 O22 1.893(12) .
W9 O6 1.920(11) .
W9 O25 1.931(11) .
W9 O3 2.350(10) .
O19 W1 1.933(12) 2_755
O22 W8 1.904(12) 2_755
O29 W3 1.924(11) 2_755
Ag1 N8 2.056(15) 8_455
Ag1 N1 2.108(17) .
Ag2 N3 2.078(16) .
Ag2 N5 2.091(16) .
C1 N1 1.32(3) .
C1 C2 1.38(3) .
C1 C4 1.51(3) .
C2 C3 1.37(3) .
C2 C6 1.51(3) .
C3 N2 1.34(3) .
C3 C5 1.50(3) .
C6 C8 1.50(3) .
C7 N3 1.32(2) .
C7 C8 1.43(2) .
C7 C10 1.53(2) .
C8 C9 1.36(3) .
C9 N4 1.32(2) .
C9 C11 1.50(3) .
C12 N5 1.34(2) .
C12 C13 1.38(3) .
C12 C15 1.48(3) .
C13 C14 1.36(3) .
C13 C17 1.49(3) .
C14 N6 1.38(3) .
C14 C16 1.48(3) .
C17 C19 1.51(3) .
C18 N8 1.33(3) .
C18 C19 1.41(2) .
C18 C21 1.52(3) .
C19 C20 1.38(3) .
C20 N7 1.34(2) .
C20 C22 1.47(3) .
N1 N2 1.32(3) .
N3 N4 1.36(2) .
N5 N6 1.36(2) .
N7 N8 1.38(2) .
N8 Ag1 2.056(15) 8_556

loop_
_platon_squeeze_void_nr
_platon_squeeze_void_average_x
_platon_squeeze_void_average_y
_platon_squeeze_void_average_z
_platon_squeeze_void_volume
_platon_squeeze_void_count_electrons
1 0.000 0.000 0.000 28.2 -0.1
2 0.000 0.000 0.500 28.2 0.1
3 0.000 0.210 0.750 404.6 114.6
4 0.000 0.300 0.250 13.3 -2.0
5 0.000 0.790 0.250 404.6 111.6
6 0.000 0.700 0.750 13.2 -1.3
7 0.500 0.290 0.250 404.6 111.6
8 0.500 0.710 0.750 404.6 114.5
9 0.500 0.500 0.500 28.2 0.1
10 0.500 0.500 0.000 28.2 -0.1
11 0.500 0.200 0.750 13.3 -1.3
12 0.500 0.800 0.250 13.3 -2.0
